data_1533381
loop_
_publ_author_name
'Ahuja, R.'

_publ_section_title
;
 Calculated high pressure crystal structure transformations for phosphorus
;
_journal_name_full 'Physica Status Solidi, Sectio B: Basic Research'
_journal_page_first 282
_journal_page_last 287
_journal_paper_doi 10.1002/pssb.200301569
_journal_volume 235
_journal_year 2003
_chemical_formula_sum P
_space_group_IT_number 64
_symmetry_space_group_name_Hall '-C 2ac 2'
_symmetry_space_group_name_H-M 'C m c a'
_cell_angle_alpha 90
_cell_angle_beta 90
_cell_angle_gamma 90
_cell_formula_units_Z 8
_cell_length_a 3.2407
_cell_length_b 10.1919
_cell_length_c 4.2388
_cell_volume 140.003
_citation_journal_id_ASTM PSSBBD
_cod_data_source_file Ahuja_PSSBBD_2003_664.cif
_cod_data_source_block P1
_cod_original_cell_volume 140.0029
_cod_original_formula_sum P1
_cod_struct_determination_method theoretical
_cod_database_code 1533381

loop_
_symmetry_equiv_pos_as_xyz
x,y,z
-x+1/2,-y,z+1/2
x,-y,-z
-x+1/2,y,-z+1/2
-x,-y,-z
x-1/2,y,-z-1/2
-x,y,z
x-1/2,-y,z-1/2
x+1/2,y+1/2,z
-x+1,-y+1/2,z+1/2
x+1/2,-y+1/2,-z
-x+1,y+1/2,-z+1/2
-x+1/2,-y+1/2,-z
x,y+1/2,-z-1/2
-x+1/2,y+1/2,z
x,-y+1/2,z-1/2

loop_
_atom_site_label
_atom_site_type_symbol
_atom_site_fract_x
_atom_site_fract_y
_atom_site_fract_z
_atom_site_occupancy
_atom_site_U_iso_or_equiv
P1 P 0 0.1013 0.0789 1 0.0
